data_7022191
loop_
_publ_author_name
'Riddlestone, Ian M.'
'Urbano, Juan'
'Phillips, Nicholas'
'Kelly, Michael J.'
'Vidovic, Dragoslav'
'Bates, Joshua I.'
'Taylor, Russell'
'Aldridge, Simon'

_publ_section_title
;
 Salt metathesis for the synthesis of M-Al and M-H-Al bonds.
;
_journal_issue 1
_journal_name_full 'Dalton transactions (Cambridge, England : 2003)'
_journal_page_first 249
_journal_page_last 258
_journal_paper_doi 10.1039/c2dt31974h
_journal_volume 42
_journal_year 2013
_chemical_formula_moiety 'C31 H51 Al1 Cl1 Fe1 N3 O2'
_chemical_formula_sum 'C31 H51 Al Cl Fe N3 O2'
_chemical_formula_weight 616.05
_space_group_IT_number 2
_symmetry_cell_setting triclinic
_symmetry_space_group_name_Hall '-P 1'
_symmetry_space_group_name_H-M 'P -1'
_atom_sites_solution_hydrogens difmap
_atom_sites_solution_primary direct
_audit_creation_date 12-08-01
_audit_creation_method CRYSTALS_ver_14.40
_cell_angle_alpha 89.0196(18)
_cell_angle_beta 71.366(2)
_cell_angle_gamma 80.7037(15)
_cell_formula_units_Z 2
_cell_length_a 10.5121(4)
_cell_length_b 11.4183(4)
_cell_length_c 14.4923(6)
_cell_measurement_reflns_used 6381
_cell_measurement_temperature 150
_cell_measurement_theta_max 27
_cell_measurement_theta_min 5
_cell_volume 1625.57(11)
_computing_cell_refinement 'DENZO/SCALEPACK (Otwinowski & Minor, 1997)'
_computing_data_collection 'COLLECT (Nonius, 2001).'
_computing_data_reduction 'DENZO/SCALEPACK (Otwinowski & Minor, 1997)'
_computing_molecular_graphics 'CAMERON (Watkin et al., 1996)'
_computing_publication_material 'CRYSTALS (Betteridge et al., 2003)'
_computing_structure_refinement 'CRYSTALS (Betteridge et al., 2003)'
_computing_structure_solution 'SIR92 (Altomare et al., 1994)'
_diffrn_ambient_temperature 150
_diffrn_measured_fraction_theta_full 0.979
_diffrn_measured_fraction_theta_max 0.974
_diffrn_measurement_device Area
_diffrn_measurement_device_type 'Nonius KappaCCD'
_diffrn_measurement_method \w
_diffrn_radiation_monochromator graphite
_diffrn_radiation_type 'Mo K\a'
_diffrn_radiation_wavelength 0.71073
_diffrn_reflns_av_R_equivalents 0.020
_diffrn_reflns_limit_h_max 13
_diffrn_reflns_limit_h_min -13
_diffrn_reflns_limit_k_max 14
_diffrn_reflns_limit_k_min -14
_diffrn_reflns_limit_l_max 18
_diffrn_reflns_limit_l_min -18
_diffrn_reflns_number 21942
_diffrn_reflns_theta_full 25.548
_diffrn_reflns_theta_max 27.471
_diffrn_reflns_theta_min 5.159
_diffrn_standards_number 0
_exptl_absorpt_coefficient_mu 0.604
_exptl_absorpt_correction_T_max 0.90
_exptl_absorpt_correction_T_min 0.85
_exptl_absorpt_correction_type multi-scan
_exptl_absorpt_process_details 'DENZO/SCALEPACK (Otwinowski & Minor, 1997)'
_exptl_crystal_colour yellow
_exptl_crystal_density_diffrn 1.259
_exptl_crystal_density_method 'not measured'
_exptl_crystal_description block
_exptl_crystal_F_000 660.000
_exptl_crystal_size_max 0.200
_exptl_crystal_size_mid 0.200
_exptl_crystal_size_min 0.180
_refine_diff_density_max 0.85
_refine_diff_density_min -0.63
_refine_ls_extinction_method None
_refine_ls_goodness_of_fit_ref 0.9257
_refine_ls_hydrogen_treatment constr
_refine_ls_matrix_type full
_refine_ls_number_parameters 368
_refine_ls_number_reflns 7264
_refine_ls_number_restraints 42
_refine_ls_R_factor_all 0.0621
_refine_ls_R_factor_gt 0.0459
_refine_ls_shift/su_max 0.0018998
_refine_ls_shift/su_mean 0.0000648
_refine_ls_structure_factor_coef Fsqd
_refine_ls_weighting_details
;
Method, part 1, Chebychev polynomial, (Watkin, 1994, Prince, 1982)
[weight] = 1.0/[A~0~*T~0~(x)+A~1~*T~1~(x) ... +A~n-1~]*T~n-1~(x)]
where A~i~ are the Chebychev coefficients listed below and x= Fcalc/Fmax
Method = Robust Weighting (Prince, 1982)
W = [weight] * [1-(deltaF/6*sigmaF)^2^]^2^
A~i~ are:
116. 188. 114. 47.3 10.9
;
_refine_ls_weighting_scheme calc
_refine_ls_wR_factor_all 0.1243
_refine_ls_wR_factor_gt 0.1083
_refine_ls_wR_factor_ref 0.1242
_reflns_limit_h_max 13
_reflns_limit_h_min -12
_reflns_limit_k_max 14
_reflns_limit_k_min -14
_reflns_limit_l_max 18
_reflns_limit_l_min 0
_reflns_number_gt 5801
_reflns_number_total 7265
_reflns_threshold_expression I>2.0\s(I)
_oxford_diffrn_Wilson_B_factor 2.90
_oxford_diffrn_Wilson_scale 0.98
_oxford_refine_ls_r_factor_ref 0.0621
_oxford_refine_ls_scale 1.019(3)
_oxford_reflns_number_all 7265
_oxford_reflns_threshold_expression_ref I>-3.0\s(I)
_oxford_structure_analysis_title '020irnp11 At 16:51 on 29/ 6'
_cod_data_source_file c2dt31974h.txt
_cod_data_source_block 4
_cod_original_sg_symbol_H-M 'P -1 '
_cod_original_formula_sum 'C31 H51 Al1 Cl1 Fe1 N3 O2'
_cod_database_code 7022191

loop_
_symmetry_equiv_pos_as_xyz
x,y,z
-x,-y,-z

loop_
_atom_site_label
_atom_site_type_symbol
_atom_site_fract_x
_atom_site_fract_y
_atom_site_fract_z
_atom_site_U_iso_or_equiv
_atom_site_occupancy
_atom_site_adp_type
_atom_site_refinement_flags_posn
_atom_site_refinement_flags_adp
_atom_site_refinement_flags_occupancy
_atom_site_disorder_assembly
_atom_site_disorder_group
Fe1 Fe 0.62179(3) 0.42595(3) 0.72456(2) 0.0329 1.0000 Uani . . . . .
Al2 Al 0.80514(7) 0.26660(6) 0.68905(5) 0.0344 1.0000 Uani . . . . .
Cl3 Cl 0.95100(7) 0.25993(6) 0.54409(5) 0.0481 1.0000 Uani . . . . .
N4 N 0.7753(2) 0.10655(16) 0.72023(15) 0.0349 1.0000 Uani . . . . .
C5 C 0.8595(2) 0.0974(2) 0.77255(16) 0.0343 1.0000 Uani . . . . .
N6 N 0.9018(2) 0.20164(18) 0.77561(16) 0.0398 1.0000 Uani . . . . .
C7 C 1.0064(2) 0.2207(2) 0.81676(18) 0.0381 1.0000 Uani . . . . .
C8 C 0.9499(3) 0.3162(2) 0.8985(2) 0.0468 1.0000 Uani . . . . .
C9 C 1.0577(4) 0.3390(3) 0.9422(3) 0.0694 1.0000 Uani . . . . .
C10 C 1.1770(4) 0.3761(3) 0.8656(4) 0.0790 1.0000 Uani . . . . .
C11 C 1.2358(3) 0.2832(4) 0.7837(4) 0.0788 1.0000 Uani . . . . .
C12 C 1.1286(3) 0.2574(3) 0.7392(2) 0.0556 1.0000 Uani . . . . .
N13 N 0.9054(2) -0.00437(17) 0.81658(14) 0.0388 1.0000 Uani D U . . .
C14 C 0.8169(3) -0.0278(2) 0.9148(2) 0.0497 0.736(7) Uani D U P 1 1
C15 C 0.7280(5) -0.1196(4) 0.9178(3) 0.0557 0.736(7) Uani D U P 1 1
C16 C 0.7602(5) 0.0753(4) 0.9803(3) 0.0654 0.736(7) Uani D U P 1 1
C17 C 0.9898(3) -0.1033(3) 0.7498(2) 0.0576 1.0000 Uani . . . . .
C18 C 1.0884(3) -0.0598(3) 0.6613(2) 0.0568 1.0000 Uani . . . . .
C19 C 1.0661(4) -0.1939(4) 0.7979(3) 0.0815 1.0000 Uani . . . . .
C20 C 0.7059(2) 0.01279(19) 0.70187(17) 0.0349 1.0000 Uani . . . . .
C21 C 0.5524(3) 0.0449(2) 0.74945(18) 0.0394 1.0000 Uani . . . . .
C22 C 0.4784(3) -0.0498(3) 0.7274(2) 0.0518 1.0000 Uani . . . . .
C23 C 0.5142(4) -0.0693(3) 0.6180(2) 0.0589 1.0000 Uani . . . . .
C24 C 0.6667(3) -0.1036(3) 0.5702(2) 0.0531 1.0000 Uani . . . . .
C25 C 0.7421(3) -0.0098(2) 0.59208(18) 0.0424 1.0000 Uani . . . . .
C26 C 0.5333(3) 0.5889(2) 0.68388(18) 0.0388 1.0000 Uani . . . . .
C27 C 0.6762(3) 0.5646(2) 0.63036(17) 0.0378 1.0000 Uani . . . . .
C28 C 0.7500(3) 0.5573(2) 0.69833(18) 0.0386 1.0000 Uani . . . . .
C29 C 0.6511(3) 0.5745(2) 0.79368(17) 0.0391 1.0000 Uani . . . . .
C30 C 0.5184(3) 0.5955(2) 0.78423(18) 0.0401 1.0000 Uani . . . . .
C31 C 0.3875(3) 0.6279(2) 0.8664(2) 0.0495 1.0000 Uani . . . . .
C32 C 0.6800(3) 0.5816(3) 0.8882(2) 0.0511 1.0000 Uani . . . . .
C33 C 0.8997(3) 0.5530(2) 0.6729(2) 0.0486 1.0000 Uani . . . . .
C34 C 0.7391(3) 0.5586(2) 0.52156(18) 0.0457 1.0000 Uani . . . . .
C35 C 0.4200(3) 0.6074(3) 0.6409(2) 0.0505 1.0000 Uani . . . . .
C36 C 0.5664(3) 0.3436(2) 0.82732(18) 0.0398 1.0000 Uani . . . . .
O37 O 0.5267(2) 0.29265(16) 0.89891(13) 0.0519 1.0000 Uani . . . . .
C38 C 0.5832(3) 0.3410(2) 0.64211(17) 0.0371 1.0000 Uani . . . . .
O39 O 0.5564(2) 0.29000(17) 0.58425(14) 0.0498 1.0000 Uani . . . . .
C114 C 0.8406(9) -0.0490(6) 0.9135(5) 0.0497 0.264(7) Uani D U P 1 2
C115 C 0.7075(15) -0.0867(16) 0.9272(9) 0.0557 0.264(7) Uani D U P 1 2
C116 C 0.8582(14) 0.0127(10) 0.9955(5) 0.0567 0.264(7) Uani D U P 1 2
H71 H 1.0383 0.1452 0.8431 0.0452 1.0000 Uiso R . . . .
H82 H 0.8741 0.2903 0.9498 0.0562 1.0000 Uiso R . . . .
H81 H 0.9174 0.3895 0.8715 0.0560 1.0000 Uiso R . . . .
H91 H 1.0193 0.4018 0.9931 0.0835 1.0000 Uiso R . . . .
H92 H 1.0889 0.2661 0.9692 0.0829 1.0000 Uiso R . . . .
H101 H 1.2470 0.3855 0.8946 0.0915 1.0000 Uiso R . . . .
H102 H 1.1475 0.4520 0.8401 0.0910 1.0000 Uiso R . . . .
H111 H 1.2705 0.2101 0.8105 0.0940 1.0000 Uiso R . . . .
H112 H 1.3091 0.3100 0.7329 0.0945 1.0000 Uiso R . . . .
H121 H 1.0960 0.3296 0.7099 0.0679 1.0000 Uiso R . . . .
H122 H 1.1671 0.1961 0.6881 0.0684 1.0000 Uiso R . . . .
H141 H 0.8852 -0.0675 0.9481 0.0632 0.736(7) Uiso R . P 1 1
H152 H 0.6981 -0.1531 0.9814 0.0848 0.736(7) Uiso R . P 1 1
H151 H 0.7769 -0.1847 0.8715 0.0852 0.736(7) Uiso R . P 1 1
H153 H 0.6477 -0.0795 0.9013 0.0851 0.736(7) Uiso R . P 1 1
H161 H 0.7095 0.0493 1.0438 0.1108 0.736(7) Uiso R . P 1 1
H163 H 0.8328 0.1168 0.9854 0.1112 0.736(7) Uiso R . P 1 1
H162 H 0.6984 0.1253 0.9513 0.1114 0.736(7) Uiso R . P 1 1
H171 H 0.9271 -0.1473 0.7268 0.0728 1.0000 Uiso R . . . .
H182 H 1.1347 -0.1261 0.6178 0.0838 1.0000 Uiso R . . . .
H181 H 1.1532 -0.0228 0.6815 0.0846 1.0000 Uiso R . . . .
H183 H 1.0407 -0.0029 0.6290 0.0838 1.0000 Uiso R . . . .
H191 H 1.1270 -0.2519 0.7493 0.1228 1.0000 Uiso R . . . .
H193 H 1.1160 -0.1506 0.8279 0.1234 1.0000 Uiso R . . . .
H192 H 1.0014 -0.2310 0.8472 0.1231 1.0000 Uiso R . . . .
H201 H 0.7376 -0.0608 0.7289 0.0402 1.0000 Uiso R . . . .
H212 H 0.5313 0.0540 0.8191 0.0479 1.0000 Uiso R . . . .
H211 H 0.5219 0.1192 0.7236 0.0477 1.0000 Uiso R . . . .
H221 H 0.5057 -0.1254 0.7541 0.0623 1.0000 Uiso R . . . .
H222 H 0.3799 -0.0247 0.7581 0.0622 1.0000 Uiso R . . . .
H232 H 0.4691 -0.1314 0.6049 0.0719 1.0000 Uiso R . . . .
H231 H 0.4852 0.0060 0.5908 0.0719 1.0000 Uiso R . . . .
H241 H 0.6971 -0.1795 0.5955 0.0633 1.0000 Uiso R . . . .
H242 H 0.6881 -0.1131 0.4995 0.0632 1.0000 Uiso R . . . .
H251 H 0.8402 -0.0364 0.5642 0.0515 1.0000 Uiso R . . . .
H252 H 0.7154 0.0645 0.5644 0.0504 1.0000 Uiso R . . . .
H311 H 0.3962 0.5900 0.9241 0.0733 1.0000 Uiso R . . . .
H313 H 0.3681 0.7129 0.8777 0.0734 1.0000 Uiso R . . . .
H312 H 0.3141 0.6017 0.8503 0.0735 1.0000 Uiso R . . . .
H321 H 0.6395 0.5240 0.9308 0.0765 1.0000 Uiso R . . . .
H323 H 0.6420 0.6599 0.9179 0.0760 1.0000 Uiso R . . . .
H322 H 0.7755 0.5672 0.8773 0.0764 1.0000 Uiso R . . . .
H331 H 0.9314 0.5279 0.7269 0.0729 1.0000 Uiso R . . . .
H332 H 0.9224 0.6305 0.6541 0.0729 1.0000 Uiso R . . . .
H333 H 0.9464 0.4985 0.6188 0.0732 1.0000 Uiso R . . . .
H341 H 0.7996 0.4858 0.5011 0.0673 1.0000 Uiso R . . . .
H342 H 0.7888 0.6229 0.5013 0.0674 1.0000 Uiso R . . . .
H343 H 0.6689 0.5650 0.4930 0.0679 1.0000 Uiso R . . . .
H351 H 0.3445 0.5735 0.6801 0.0758 1.0000 Uiso R . . . .
H352 H 0.3915 0.6900 0.6344 0.0765 1.0000 Uiso R . . . .
H353 H 0.4503 0.5690 0.5772 0.0760 1.0000 Uiso R . . . .
H1141 H 0.8970 -0.1278 0.9114 0.0622 0.264(7) Uiso R . P 1 2
H1152 H 0.6784 -0.1300 0.9919 0.0850 0.264(7) Uiso R . P 1 2
H1151 H 0.6444 -0.0065 0.9294 0.0848 0.264(7) Uiso R . P 1 2
H1153 H 0.7142 -0.1399 0.8685 0.0851 0.264(7) Uiso R . P 1 2
H1162 H 0.7742 0.0258 1.0482 0.0689 0.264(7) Uiso R . P 1 2
H1161 H 0.9262 -0.0349 1.0166 0.0689 0.264(7) Uiso R . P 1 2
H1163 H 0.8867 0.0868 0.9747 0.0690 0.264(7) Uiso R . P 1 2

loop_
_atom_site_aniso_label
_atom_site_aniso_U_11
_atom_site_aniso_U_22
_atom_site_aniso_U_33
_atom_site_aniso_U_23
_atom_site_aniso_U_13
_atom_site_aniso_U_12
Fe1 0.03939(19) 0.02544(16) 0.02904(16) 0.00060(11) -0.00486(13) -0.00385(12)
Al2 0.0365(4) 0.0277(3) 0.0360(3) -0.0002(3) -0.0079(3) -0.0042(3)
Cl3 0.0481(4) 0.0410(3) 0.0420(3) -0.0019(2) 0.0024(3) -0.0041(3)
N4 0.0380(10) 0.0263(9) 0.0389(10) -0.0021(7) -0.0111(8) -0.0036(8)
C5 0.0326(11) 0.0313(11) 0.0330(11) -0.0021(9) -0.0037(9) -0.0018(9)
N6 0.0399(11) 0.0337(10) 0.0487(12) 0.0025(9) -0.0173(9) -0.0077(8)
C7 0.0340(12) 0.0354(12) 0.0435(13) 0.0005(10) -0.0110(10) -0.0044(9)
C8 0.0533(15) 0.0378(13) 0.0454(14) -0.0018(11) -0.0123(12) -0.0037(11)
C9 0.107(3) 0.0445(16) 0.075(2) -0.0008(15) -0.055(2) -0.0118(17)
C10 0.084(3) 0.0567(19) 0.123(3) 0.009(2) -0.065(3) -0.0242(19)
C11 0.0422(17) 0.072(2) 0.124(4) 0.005(2) -0.026(2) -0.0176(16)
C12 0.0409(14) 0.0591(17) 0.0597(17) -0.0016(14) -0.0042(13) -0.0121(13)
N13 0.0476(12) 0.0317(10) 0.0321(9) 0.0023(8) -0.0080(8) -0.0019(8)
C14 0.062(2) 0.0498(18) 0.0330(13) 0.0043(12) -0.0069(13) -0.0132(16)
C15 0.072(3) 0.039(3) 0.053(2) 0.0137(19) -0.0138(18) -0.017(3)
C16 0.087(4) 0.050(2) 0.041(2) -0.0004(15) 0.006(2) -0.014(2)
C17 0.0578(17) 0.0382(14) 0.0630(18) -0.0010(13) -0.0093(14) 0.0113(12)
C18 0.0519(16) 0.0575(17) 0.0460(15) -0.0089(13) -0.0040(13) 0.0113(13)
C19 0.078(2) 0.067(2) 0.079(2) 0.0145(19) -0.014(2) 0.0244(19)
C20 0.0441(13) 0.0254(10) 0.0353(11) 0.0012(8) -0.0129(10) -0.0053(9)
C21 0.0437(13) 0.0359(12) 0.0353(12) 0.0011(9) -0.0069(10) -0.0091(10)
C22 0.0529(16) 0.0521(16) 0.0537(16) 0.0071(13) -0.0143(13) -0.0244(13)
C23 0.068(2) 0.0619(18) 0.0578(18) -0.0023(14) -0.0280(15) -0.0269(16)
C24 0.075(2) 0.0417(14) 0.0462(15) -0.0096(11) -0.0222(14) -0.0113(13)
C25 0.0501(14) 0.0355(12) 0.0357(12) -0.0057(9) -0.0070(11) -0.0038(10)
C26 0.0460(13) 0.0271(10) 0.0371(12) 0.0028(9) -0.0068(10) -0.0023(9)
C27 0.0471(13) 0.0270(10) 0.0344(11) 0.0015(9) -0.0063(10) -0.0060(9)
C28 0.0451(13) 0.0272(10) 0.0377(12) -0.0002(9) -0.0050(10) -0.0067(9)
C29 0.0524(14) 0.0262(10) 0.0346(12) -0.0016(9) -0.0085(10) -0.0055(10)
C30 0.0484(14) 0.0263(10) 0.0374(12) 0.0011(9) -0.0045(10) -0.0018(9)
C31 0.0539(16) 0.0374(13) 0.0419(13) -0.0019(10) 0.0016(12) 0.0015(11)
C32 0.0691(19) 0.0431(14) 0.0391(13) -0.0045(11) -0.0152(13) -0.0074(13)
C33 0.0498(15) 0.0412(13) 0.0515(15) 0.0003(11) -0.0087(12) -0.0132(12)
C34 0.0575(16) 0.0374(13) 0.0348(12) 0.0024(10) -0.0038(11) -0.0093(11)
C35 0.0528(16) 0.0430(14) 0.0516(15) 0.0079(12) -0.0152(13) 0.0005(12)
C36 0.0491(14) 0.0284(11) 0.0347(12) -0.0041(9) -0.0054(10) -0.0021(10)
O37 0.0758(14) 0.0373(9) 0.0308(9) 0.0039(7) -0.0004(9) -0.0102(9)
C38 0.0438(13) 0.0305(11) 0.0327(11) 0.0052(9) -0.0073(10) -0.0044(9)
O39 0.0695(13) 0.0419(10) 0.0425(10) 0.0006(8) -0.0233(9) -0.0107(9)
C114 0.062(2) 0.0498(18) 0.0330(13) 0.0043(12) -0.0069(13) -0.0132(16)
C115 0.072(3) 0.039(3) 0.053(2) 0.0137(19) -0.0138(18) -0.017(3)
C116 0.097(9) 0.044(6) 0.033(4) 0.013(4) -0.025(5) -0.015(6)

loop_
_atom_type_symbol
_atom_type_scat_dispersion_real
_atom_type_scat_dispersion_imag
_atom_type_scat_Cromer_Mann_a1
_atom_type_scat_Cromer_Mann_b1
_atom_type_scat_Cromer_Mann_a2
_atom_type_scat_Cromer_Mann_b2
_atom_type_scat_Cromer_Mann_a3
_atom_type_scat_Cromer_Mann_b3
_atom_type_scat_Cromer_Mann_a4
_atom_type_scat_Cromer_Mann_b4
_atom_type_scat_Cromer_Mann_c
_atom_type_scat_source
C 0.0033 0.0016 2.3100 20.8439 1.0200 10.2075 1.5886 0.5687 0.8650 51.6512 0.2156 'International Tables Vol C 4.2.6.8 and 6.1.1.4'
H 0.0000 0.0000 0.4930 10.5109 0.3229 26.1257 0.1402 3.1424 0.0408 57.7998 0.0030 'International Tables Vol C 4.2.6.8 and 6.1.1.4'
Fe 0.3463 0.8444 11.7695 4.7611 7.3573 0.3072 3.5222 15.3535 2.3045 76.8805 1.0369 'International Tables Vol C 4.2.6.8 and 6.1.1.4'
Al 0.0645 0.0514 6.4202 3.0387 1.9002 0.7426 1.5936 31.5472 1.9646 85.0886 1.1151 'International Tables Vol C 4.2.6.8 and 6.1.1.4'
N 0.0061 0.0033 12.2126 0.0057 3.1322 9.8933 2.0125 28.9975 1.1663 0.5826 -11.5290 'International Tables Vol C 4.2.6.8 and 6.1.1.4'
O 0.0106 0.0060 3.0485 13.2771 2.2868 5.7011 1.5463 0.3239 0.8670 32.9089 0.2508 'International Tables Vol C 4.2.6.8 and 6.1.1.4'
Cl 0.1484 0.1585 11.4604 0.0104 7.1964 1.1662 6.2556 18.5194 1.6455 47.7784 -9.5574 'International Tables Vol C 4.2.6.8 and 6.1.1.4'

loop_
_geom_angle_atom_site_label_1
_geom_angle_atom_site_label_2
_geom_angle_atom_site_label_3
_geom_angle
_geom_angle_publ_flag
Al2 Fe1 C26 148.52(7) yes
Al2 Fe1 C27 109.54(7) yes
C26 Fe1 C27 39.94(10) yes
Al2 Fe1 C28 93.68(7) yes
C26 Fe1 C28 66.65(10) yes
C27 Fe1 C28 39.54(10) yes
Al2 Fe1 C29 114.51(8) yes
C26 Fe1 C29 66.27(10) yes
C27 Fe1 C29 66.39(9) yes
C28 Fe1 C29 39.68(9) yes
Al2 Fe1 C30 154.05(8) yes
C26 Fe1 C30 39.21(9) yes
C27 Fe1 C30 66.44(9) yes
C28 Fe1 C30 66.59(10) yes
C29 Fe1 C30 39.61(10) yes
Al2 Fe1 C36 80.50(8) yes
C26 Fe1 C36 130.96(10) yes
C27 Fe1 C36 163.67(10) yes
C28 Fe1 C36 129.58(11) yes
C29 Fe1 C36 97.93(10) yes
Al2 Fe1 C38 78.84(8) yes
C26 Fe1 C38 94.65(10) yes
C27 Fe1 C38 95.99(10) yes
C28 Fe1 C38 129.53(10) yes
C29 Fe1 C38 160.27(10) yes
C30 Fe1 C36 98.78(10) yes
C30 Fe1 C38 126.51(11) yes
C36 Fe1 C38 98.66(11) yes
Fe1 Al2 Cl3 115.82(4) yes
Fe1 Al2 N4 121.09(7) yes
Cl3 Al2 N4 107.36(7) yes
Fe1 Al2 N6 126.67(7) yes
Cl3 Al2 N6 107.63(8) yes
N4 Al2 N6 69.15(9) yes
Al2 N4 C5 90.65(14) yes
Al2 N4 C20 143.27(16) yes
C5 N4 C20 126.00(19) yes
N4 C5 N6 109.7(2) yes
N4 C5 N13 127.6(2) yes
N6 C5 N13 122.7(2) yes
C5 N6 Al2 90.35(15) yes
C5 N6 C7 124.8(2) yes
Al2 N6 C7 143.27(17) yes
N6 C7 C8 110.7(2) yes
N6 C7 C12 111.2(2) yes
C8 C7 C12 109.2(2) yes
N6 C7 H71 108.6 no
C8 C7 H71 109.3 no
C12 C7 H71 107.7 no
C7 C8 C9 111.8(3) yes
C7 C8 H82 108.8 no
C9 C8 H82 109.1 no
C7 C8 H81 108.2 no
C9 C8 H81 108.9 no
H82 C8 H81 110.0 no
C8 C9 C10 110.9(3) yes
C8 C9 H91 109.9 no
C10 C9 H91 108.9 no
C8 C9 H92 108.4 no
C10 C9 H92 108.6 no
H91 C9 H92 110.2 no
C9 C10 C11 110.4(3) yes
C9 C10 H101 109.3 no
C11 C10 H101 109.0 no
C9 C10 H102 109.3 no
C11 C10 H102 109.7 no
H101 C10 H102 109.2 no
C10 C11 C12 111.9(3) yes
C10 C11 H111 107.7 no
C12 C11 H111 109.0 no
C10 C11 H112 109.8 no
C12 C11 H112 108.5 no
H111 C11 H112 110.0 no
C11 C12 C7 111.1(3) yes
C11 C12 H121 109.4 no
C7 C12 H121 107.8 no
C11 C12 H122 111.0 no
C7 C12 H122 109.8 no
H121 C12 H122 107.6 no
C5 N13 C14 116.33(18) yes
C5 N13 C17 116.0(2) yes
C14 N13 C17 120.43(18) yes
C5 N13 C17 116.0(2) yes
C5 N13 C114 128.5(4) yes
C17 N13 C114 110.1(3) yes
N13 C14 C15 115.16(7) yes
N13 C14 C16 115.19(7) yes
C15 C14 C16 117.99(7) yes
N13 C14 H141 103.1 no
C15 C14 H141 103.9 no
C16 C14 H141 97.5 no
C14 C15 H152 112.1 no
C14 C15 H151 110.6 no
H152 C15 H151 107.2 no
C14 C15 H153 107.1 no
H152 C15 H153 109.3 no
H151 C15 H153 110.4 no
C14 C16 H161 108.5 no
C14 C16 H163 110.5 no
H161 C16 H163 110.7 no
C14 C16 H162 104.9 no
H161 C16 H162 110.5 no
H163 C16 H162 111.6 no
N13 C17 C18 111.6(2) yes
N13 C17 C19 112.9(3) yes
C18 C17 C19 109.5(3) yes
N13 C17 H171 108.5 no
C18 C17 H171 108.0 no
C19 C17 H171 106.1 no
C17 C18 H182 108.4 no
C17 C18 H181 109.0 no
H182 C18 H181 110.4 no
C17 C18 H183 110.3 no
H182 C18 H183 109.1 no
H181 C18 H183 109.6 no
C17 C19 H191 109.3 no
C17 C19 H193 106.4 no
H191 C19 H193 111.4 no
C17 C19 H192 108.7 no
H191 C19 H192 111.0 no
H193 C19 H192 109.9 no
N4 C20 C21 111.03(19) yes
N4 C20 C25 109.74(19) yes
C21 C20 C25 110.8(2) yes
N4 C20 H201 109.2 no
C21 C20 H201 108.5 no
C25 C20 H201 107.4 no
C20 C21 C22 111.5(2) yes
C20 C21 H212 109.5 no
C22 C21 H212 109.2 no
C20 C21 H211 108.2 no
C22 C21 H211 108.5 no
H212 C21 H211 109.9 no
C21 C22 C23 110.3(2) yes
C21 C22 H221 110.3 no
C23 C22 H221 107.7 no
C21 C22 H222 108.8 no
C23 C22 H222 111.1 no
H221 C22 H222 108.6 no
C22 C23 C24 111.0(3) yes
C22 C23 H232 109.6 no
C24 C23 H232 109.4 no
C22 C23 H231 108.2 no
C24 C23 H231 107.6 no
H232 C23 H231 111.0 no
C23 C24 C25 111.1(2) yes
C23 C24 H241 108.8 no
C25 C24 H241 109.0 no
C23 C24 H242 109.8 no
C25 C24 H242 109.3 no
H241 C24 H242 108.8 no
C20 C25 C24 111.1(2) yes
C20 C25 H251 109.1 no
C24 C25 H251 109.4 no
C20 C25 H252 107.6 no
C24 C25 H252 109.2 no
H251 C25 H252 110.4 no
Fe1 C26 C27 69.91(13) yes
Fe1 C26 C30 70.62(13) yes
C27 C26 C30 108.1(2) yes
Fe1 C26 C35 126.34(18) yes
C27 C26 C35 126.0(2) yes
C30 C26 C35 125.9(2) yes
Fe1 C27 C26 70.14(13) yes
Fe1 C27 C28 71.14(13) yes
C26 C27 C28 108.3(2) yes
Fe1 C27 C34 128.63(17) yes
C26 C27 C34 126.3(2) yes
C28 C27 C34 125.1(2) yes
Fe1 C28 C27 69.32(14) yes
Fe1 C28 C29 69.12(13) yes
C27 C28 C29 106.8(2) yes
Fe1 C28 C33 134.01(18) yes
C27 C28 C33 125.6(2) yes
C29 C28 C33 126.9(2) yes
Fe1 C29 C28 71.20(13) yes
Fe1 C29 C30 70.67(14) yes
C28 C29 C30 108.8(2) yes
Fe1 C29 C32 128.58(18) yes
C28 C29 C32 126.3(3) yes
C30 C29 C32 124.6(2) yes
Fe1 C30 C29 69.71(13) yes
Fe1 C30 C26 70.17(13) yes
C29 C30 C26 107.9(2) yes
Fe1 C30 C31 129.12(18) yes
C29 C30 C31 125.5(2) yes
C26 C30 C31 126.4(3) yes
C30 C31 H311 109.2 no
C30 C31 H313 109.3 no
H311 C31 H313 109.6 no
C30 C31 H312 110.0 no
H311 C31 H312 109.0 no
H313 C31 H312 109.7 no
C29 C32 H321 109.8 no
C29 C32 H323 108.9 no
H321 C32 H323 109.4 no
C29 C32 H322 110.4 no
H321 C32 H322 108.8 no
H323 C32 H322 109.5 no
C28 C33 H331 111.6 no
C28 C33 H332 109.7 no
H331 C33 H332 109.3 no
C28 C33 H333 109.7 no
H331 C33 H333 108.5 no
H332 C33 H333 108.0 no
C27 C34 H341 110.1 no
C27 C34 H342 109.8 no
H341 C34 H342 108.9 no
C27 C34 H343 108.8 no
H341 C34 H343 110.1 no
H342 C34 H343 109.1 no
C26 C35 H351 110.7 no
C26 C35 H352 110.8 no
H351 C35 H352 109.6 no
C26 C35 H353 109.8 no
H351 C35 H353 107.6 no
H352 C35 H353 108.3 no
Fe1 C36 O37 177.1(2) yes
Fe1 C38 O39 176.2(2) yes
N13 C114 C115 115.23(7) yes
N13 C114 C116 115.23(7) yes
C115 C114 C116 118.05(7) yes
N13 C114 H1141 102.4 no
C115 C114 H1141 99.4 no
C116 C114 H1141 102.5 no
C114 C115 H1152 109.6 no
C114 C115 H1151 102.3 no
H1152 C115 H1151 112.0 no
C114 C115 H1153 109.6 no
H1152 C115 H1153 111.6 no
H1151 C115 H1153 111.4 no
C114 C116 H1162 109.8 no
C114 C116 H1161 109.2 no
H1162 C116 H1161 109.4 no
C114 C116 H1163 109.2 no
H1162 C116 H1163 110.0 no
H1161 C116 H1163 109.1 no

loop_
_geom_bond_atom_site_label_1
_geom_bond_atom_site_label_2
_geom_bond_distance
_geom_bond_publ_flag
Fe1 Al2 2.3570(8) yes
Fe1 C26 2.104(2) yes
Fe1 C27 2.101(2) yes
Fe1 C28 2.125(2) yes
Fe1 C29 2.098(2) yes
Fe1 C30 2.110(2) yes
Fe1 C36 1.737(2) yes
Fe1 C38 1.735(3) yes
Al2 Cl3 2.1631(9) yes
Al2 N4 1.926(2) yes
Al2 N6 1.922(2) yes
N4 C5 1.328(3) yes
N4 C20 1.462(3) yes
C5 N6 1.343(3) yes
C5 N13 1.407(3) yes
N6 C7 1.453(3) yes
C7 C8 1.527(4) yes
C7 C12 1.526(4) yes
C7 H71 0.989 no
C8 C9 1.520(4) yes
C8 H82 0.982 no
C8 H81 0.976 no
C9 C10 1.500(6) yes
C9 H91 0.977 no
C9 H92 0.968 no
C10 C11 1.510(6) yes
C10 H101 0.976 no
C10 H102 0.980 no
C11 C12 1.533(5) yes
C11 H111 0.981 no
C11 H112 0.968 no
C12 H121 0.983 no
C12 H122 0.968 no
N13 C14 1.479(3) yes
N13 C17 1.472(3) yes
N13 C17 1.472(3) yes
N13 C114 1.474(6) yes
C14 C15 1.504(4) yes
C14 C16 1.447(4) yes
C14 H141 1.030 no
C15 H152 0.968 no
C15 H151 0.970 no
C15 H153 0.990 no
C16 H161 0.973 no
C16 H163 0.983 no
C16 H162 0.985 no
C17 C18 1.504(4) yes
C17 C19 1.506(4) yes
C17 H171 1.025 no
C18 H182 0.953 no
C18 H181 0.975 no
C18 H183 0.963 no
C19 H191 0.968 no
C19 H193 0.972 no
C19 H192 0.961 no
C20 C21 1.523(3) yes
C20 C25 1.529(3) yes
C20 H201 0.976 no
C21 C22 1.524(4) yes
C21 H212 0.965 no
C21 H211 0.970 no
C22 C23 1.519(4) yes
C22 H221 0.978 no
C22 H222 0.983 no
C23 C24 1.517(5) yes
C23 H232 0.966 no
C23 H231 0.984 no
C24 C25 1.525(4) yes
C24 H241 0.980 no
C24 H242 0.980 no
C25 H251 0.977 no
C25 H252 0.971 no
C26 C27 1.436(3) yes
C26 C30 1.414(3) yes
C26 C35 1.497(4) yes
C27 C28 1.430(4) yes
C27 C34 1.500(3) yes
C28 C29 1.433(3) yes
C28 C33 1.490(4) yes
C29 C30 1.426(4) yes
C29 C32 1.502(4) yes
C30 C31 1.501(3) yes
C31 H311 0.959 no
C31 H313 0.964 no
C31 H312 0.964 no
C32 H321 0.950 no
C32 H323 0.965 no
C32 H322 0.952 no
C33 H331 0.966 no
C33 H332 0.965 no
C33 H333 0.957 no
C34 H341 0.949 no
C34 H342 0.957 no
C34 H343 0.948 no
C35 H351 0.953 no
C35 H352 0.955 no
C35 H353 0.963 no
C36 O37 1.170(3) yes
C38 O39 1.158(3) yes
C114 C115 1.482(7) yes
C114 C116 1.468(6) yes
C114 H1141 0.989 no
C115 H1152 1.032 no
C115 H1151 1.035 no
C115 H1153 1.031 no
C116 H1162 0.957 no
C116 H1161 0.953 no
C116 H1163 0.956 no

loop_
_geom_hbond_atom_site_label_D
_geom_hbond_atom_site_label_H
_geom_hbond_atom_site_label_A
_geom_hbond_site_symmetry_A
_geom_hbond_angle_DHA
_geom_hbond_distance_DH
_geom_hbond_distance_HA
_geom_hbond_distance_DA
_geom_hbond_publ_flag
C114 H1141 C19 . 124.7(2) 0.989 2.043 2.730(5) yes
C116 H1161 C116 2_757 131.8(5) 0.953 2.272 2.993(5) yes
